data_4308538
loop_
_publ_author_name
'Ding-xian Jia'
'Qin-Yu Zhu'
'Jie Dai'
'Wen Lu'
'Wen-Juan Guo'

_publ_section_title
;
The First Example of Solvothermally Synthesized Thioantimonates(V) with
Ethylenediamine Coordinated Lanthanide(III): [Sm(en)4]SbS4.0.5en and
[Sm(en)3(H2O)(\m-SbS4)]\\infty
;
_journal_name_full 'Inorganic Chemistry'
_journal_page_first 819
_journal_page_last 821
_journal_paper_doi 10.1021/ic0484957
_journal_volume 44
_journal_year 2005
_chemical_formula_moiety 'C8 H32 N8 Sm,S4 Sb,C1 H4 N1'
_chemical_formula_sum 'C9 H36 N9 S4 Sb Sm'
_chemical_formula_weight 670.81
_chemical_name_systematic
; 
 ? 
;
_space_group_IT_number 14
_symmetry_cell_setting monoclinic
_symmetry_Int_Tables_number 14
_symmetry_space_group_name_Hall '-P 2yn'
_symmetry_space_group_name_H-M 'P 1 21/n 1'
_atom_sites_solution_hydrogens geom
_atom_sites_solution_primary direct
_atom_sites_solution_secondary difmap
_audit_creation_method SHELXL-97
_cell_angle_alpha 90.00
_cell_angle_beta 91.861(3)
_cell_angle_gamma 90.00
_cell_formula_units_Z 4
_cell_length_a 11.0520(13)
_cell_length_b 12.8847(15)
_cell_length_c 16.116(2)
_cell_measurement_reflns_used 10181
_cell_measurement_temperature 193(2)
_cell_measurement_theta_max 27.5
_cell_measurement_theta_min 3.1
_cell_volume 2293.7(5)
_computing_cell_refinement CrystalClear
_computing_data_collection CrystalClear
_computing_data_reduction CrystalStructure
_computing_structure_refinement 'SHELXL-97 (Sheldrick, 1997)'
_computing_structure_solution 'SHELXS-97 (Sheldrick, 1990)'
_diffrn_ambient_temperature 193(2)
_diffrn_detector_area_resol_mean 7.31
_diffrn_measured_fraction_theta_full 0.995
_diffrn_measured_fraction_theta_max 0.995
_diffrn_measurement_device_type 'Rigaku Mercury'
_diffrn_measurement_method \w
_diffrn_radiation_monochromator graphite
_diffrn_radiation_source 'fine-focus sealed tube'
_diffrn_radiation_type MoK\a
_diffrn_radiation_wavelength 0.71070
_diffrn_reflns_av_R_equivalents 0.0335
_diffrn_reflns_av_sigmaI/netI 0.0238
_diffrn_reflns_limit_h_max 14
_diffrn_reflns_limit_h_min -14
_diffrn_reflns_limit_k_max 16
_diffrn_reflns_limit_k_min -16
_diffrn_reflns_limit_l_max 19
_diffrn_reflns_limit_l_min -20
_diffrn_reflns_number 24981
_diffrn_reflns_theta_full 27.48
_diffrn_reflns_theta_max 27.48
_diffrn_reflns_theta_min 3.41
_exptl_absorpt_coefficient_mu 4.090
_exptl_absorpt_correction_T_max 0.4951
_exptl_absorpt_correction_T_min 0.2984
_exptl_absorpt_correction_type multi-scan
_exptl_absorpt_process_details 'Jacobson, R. (1998) Private communication'
_exptl_crystal_colour light-Yellow
_exptl_crystal_density_diffrn 1.943
_exptl_crystal_density_method 'not measured'
_exptl_crystal_description block
_exptl_crystal_F_000 1320
_exptl_crystal_size_max 0.39
_exptl_crystal_size_mid 0.31
_exptl_crystal_size_min 0.20
_refine_diff_density_max 0.786
_refine_diff_density_min -0.942
_refine_diff_density_rms 0.121
_refine_ls_extinction_method none
_refine_ls_goodness_of_fit_ref 1.255
_refine_ls_hydrogen_treatment mixed
_refine_ls_matrix_type full
_refine_ls_number_parameters 243
_refine_ls_number_reflns 5225
_refine_ls_number_restraints 8
_refine_ls_restrained_S_all 1.300
_refine_ls_R_factor_all 0.0326
_refine_ls_R_factor_gt 0.0300
_refine_ls_shift/su_max 0.001
_refine_ls_shift/su_mean 0.000
_refine_ls_structure_factor_coef Fsqd
_refine_ls_weighting_details 'calc w=1/[\s^2^(Fo^2^)+(0.0164P)^2^+4.9374P] where P=(Fo^2^+2Fc^2^)/3'
_refine_ls_weighting_scheme calc
_refine_ls_wR_factor_gt 0.0598
_refine_ls_wR_factor_ref 0.0605
_reflns_number_gt 5035
_reflns_number_total 5225
_reflns_threshold_expression >2sigma(I)
_cod_data_source_file ic0484957si20041213_092826.cif
_cod_data_source_block shelxl
_cod_original_sg_symbol_Hall '-p 2yn'
_cod_database_code 4308538

loop_
_symmetry_equiv_pos_as_xyz
'x, y, z'
'-x+1/2, y+1/2, -z+1/2'
'-x, -y, -z'
'x-1/2, -y-1/2, z-1/2'

loop_
_atom_site_label
_atom_site_type_symbol
_atom_site_fract_x
_atom_site_fract_y
_atom_site_fract_z
_atom_site_U_iso_or_equiv
_atom_site_adp_type
_atom_site_occupancy
_atom_site_symmetry_multiplicity
_atom_site_calc_flag
_atom_site_refinement_flags
_atom_site_disorder_assembly
_atom_site_disorder_group
Sm1 Sm 0.513385(15) 0.234472(13) 0.326310(10) 0.01295(6) Uani 1 1 d . . .
Sb1 Sb 0.99448(2) 0.272707(17) 0.189984(13) 0.01350(6) Uani 1 1 d . . .
S1 S 0.93818(9) 0.34363(8) 0.31502(6) 0.0233(2) Uani 1 1 d . . .
S2 S 1.09080(10) 0.11298(7) 0.20488(6) 0.0265(2) Uani 1 1 d . . .
S3 S 1.13219(8) 0.38494(7) 0.12855(6) 0.02016(19) Uani 1 1 d . . .
S4 S 0.82327(9) 0.25187(8) 0.10345(6) 0.0231(2) Uani 1 1 d . . .
N1 N 0.6352(3) 0.4051(2) 0.3247(2) 0.0222(7) Uani 1 1 d . . .
H1A H 0.7051 0.3932 0.2968 0.027 Uiso 1 1 calc R . .
H1B H 0.5907 0.4532 0.2946 0.027 Uiso 1 1 calc R . .
N2 N 0.5683(4) 0.3080(3) 0.4724(2) 0.0348(9) Uani 1 1 d D . .
N3 N 0.3288(3) 0.1775(2) 0.40583(18) 0.0171(6) Uani 1 1 d . . .
H3A H 0.3074 0.1116 0.3889 0.021 Uiso 1 1 calc R . .
H3B H 0.3502 0.1742 0.4614 0.021 Uiso 1 1 calc R . .
N4 N 0.3376(3) 0.3609(2) 0.3082(2) 0.0235(7) Uani 1 1 d . . .
H4A H 0.3669 0.4272 0.3019 0.028 Uiso 1 1 calc R . .
H4B H 0.2923 0.3441 0.2612 0.028 Uiso 1 1 calc R . .
N5 N 0.4183(3) 0.0988(2) 0.22654(19) 0.0239(7) Uani 1 1 d . . .
H5A H 0.4361 0.0333 0.2462 0.029 Uiso 1 1 calc R . .
H5B H 0.3355 0.1064 0.2250 0.029 Uiso 1 1 calc R . .
N6 N 0.5309(3) 0.2863(2) 0.17288(19) 0.0202(6) Uani 1 1 d . . .
H6A H 0.5072 0.3544 0.1665 0.024 Uiso 1 1 calc R . .
H6B H 0.6107 0.2817 0.1587 0.024 Uiso 1 1 calc R . .
N7 N 0.7189(3) 0.1583(3) 0.2923(2) 0.0222(7) Uani 1 1 d . . .
H7A H 0.7237 0.1536 0.2355 0.027 Uiso 1 1 calc R . .
H7B H 0.7784 0.2034 0.3108 0.027 Uiso 1 1 calc R . .
N8 N 0.5712(3) 0.0783(2) 0.41744(19) 0.0180(6) Uani 1 1 d . . .
H8A H 0.5502 0.0919 0.4712 0.022 Uiso 1 1 calc R . .
H8B H 0.5276 0.0215 0.3993 0.022 Uiso 1 1 calc R . .
N9 N 0.4292(3) 0.4912(3) 0.1036(2) 0.0253(7) Uani 1 1 d D . .
C1 C 0.6686(5) 0.4511(4) 0.4053(3) 0.0394(11) Uani 1 1 d D . .
C2A C 0.6826(6) 0.3720(5) 0.4715(4) 0.0236(13) Uani 0.60 1 d PD . .
H2AA H 0.6967 0.4062 0.5259 0.028 Uiso 0.60 1 calc PR . .
H2AB H 0.7528 0.3268 0.4607 0.028 Uiso 0.60 1 calc PR . .
C2B C 0.5828(9) 0.4240(7) 0.4711(6) 0.026(2) Uani 0.40 1 d PD . .
H2BA H 0.5035 0.4575 0.4594 0.031 Uiso 0.40 1 calc PR . .
H2BB H 0.6146 0.4488 0.5257 0.031 Uiso 0.40 1 calc PR . .
C3 C 0.2216(3) 0.2460(3) 0.3953(2) 0.0211(8) Uani 1 1 d . . .
H3C H 0.1723 0.2421 0.4454 0.025 Uiso 1 1 calc R . .
H3D H 0.1709 0.2222 0.3472 0.025 Uiso 1 1 calc R . .
C4 C 0.2606(3) 0.3565(3) 0.3816(3) 0.0236(8) Uani 1 1 d . . .
H4C H 0.1886 0.4012 0.3725 0.028 Uiso 1 1 calc R . .
H4D H 0.3066 0.3821 0.4312 0.028 Uiso 1 1 calc R . .
C5 C 0.4638(5) 0.1096(3) 0.1408(3) 0.0340(10) Uani 1 1 d . . .
H5C H 0.4141 0.0667 0.1018 0.041 Uiso 1 1 calc R . .
H5D H 0.5486 0.0852 0.1394 0.041 Uiso 1 1 calc R . .
C6 C 0.4567(4) 0.2208(3) 0.1154(3) 0.0314(10) Uani 1 1 d . . .
H6C H 0.4860 0.2284 0.0583 0.038 Uiso 1 1 calc R . .
H6D H 0.3714 0.2443 0.1154 0.038 Uiso 1 1 calc R . .
C7 C 0.7435(3) 0.0551(3) 0.3287(2) 0.0213(8) Uani 1 1 d . . .
H7C H 0.8313 0.0401 0.3281 0.026 Uiso 1 1 calc R . .
H7D H 0.7003 0.0011 0.2955 0.026 Uiso 1 1 calc R . .
C8 C 0.7014(3) 0.0534(3) 0.4166(2) 0.0222(8) Uani 1 1 d . . .
H8C H 0.7158 -0.0161 0.4411 0.027 Uiso 1 1 calc R . .
H8D H 0.7478 0.1049 0.4504 0.027 Uiso 1 1 calc R . .
C9 C 0.4721(3) 0.5400(3) 0.0281(2) 0.0215(8) Uani 1 1 d . . .
H9C H 0.5330 0.5937 0.0431 0.026 Uiso 1 1 calc R . .
H9D H 0.4034 0.5744 -0.0018 0.026 Uiso 1 1 calc R . .
H2A H 0.604(4) 0.259(3) 0.507(3) 0.036(14) Uiso 1 1 d D . .
H2B H 0.497(3) 0.319(5) 0.498(3) 0.058(19) Uiso 1 1 d D . .
H9A H 0.354(2) 0.464(4) 0.090(3) 0.043(15) Uiso 1 1 d D . .
H9B H 0.419(6) 0.539(4) 0.145(3) 0.07(2) Uiso 1 1 d D . .

loop_
_atom_site_aniso_label
_atom_site_aniso_U_11
_atom_site_aniso_U_22
_atom_site_aniso_U_33
_atom_site_aniso_U_23
_atom_site_aniso_U_13
_atom_site_aniso_U_12
Sm1 0.01306(9) 0.01280(9) 0.01307(9) 0.00256(6) 0.00156(6) -0.00055(6)
Sb1 0.01292(12) 0.01468(12) 0.01293(11) 0.00097(8) 0.00087(8) 0.00065(8)
S1 0.0173(4) 0.0342(5) 0.0186(4) -0.0072(4) 0.0020(3) 0.0012(4)
S2 0.0344(6) 0.0162(4) 0.0286(5) 0.0011(4) -0.0041(4) 0.0065(4)
S3 0.0174(4) 0.0201(4) 0.0232(5) 0.0025(3) 0.0042(3) -0.0029(3)
S4 0.0165(4) 0.0365(5) 0.0162(4) 0.0018(4) -0.0017(3) -0.0030(4)
N1 0.0208(17) 0.0234(16) 0.0226(16) 0.0069(13) 0.0043(13) -0.0022(13)
N2 0.059(3) 0.0285(19) 0.0165(17) 0.0012(14) 0.0012(17) -0.0227(19)
N3 0.0178(15) 0.0154(14) 0.0184(15) -0.0002(11) 0.0026(12) 0.0004(12)
N4 0.0208(17) 0.0161(15) 0.0333(18) 0.0075(13) -0.0019(13) -0.0013(13)
N5 0.0335(19) 0.0171(15) 0.0209(16) 0.0019(12) 0.0005(14) -0.0060(14)
N6 0.0196(16) 0.0220(16) 0.0191(15) 0.0041(12) 0.0019(12) -0.0001(13)
N7 0.0200(16) 0.0270(17) 0.0199(16) 0.0038(13) 0.0030(12) 0.0006(13)
N8 0.0172(15) 0.0178(15) 0.0193(15) 0.0013(12) 0.0017(12) 0.0006(12)
N9 0.0231(18) 0.0263(18) 0.0268(18) -0.0003(14) 0.0036(14) 0.0042(14)
C1 0.054(3) 0.030(2) 0.034(2) -0.0061(19) 0.006(2) -0.021(2)
C2A 0.024(3) 0.026(3) 0.021(3) 0.000(3) 0.000(2) -0.009(3)
C2B 0.021(5) 0.031(5) 0.025(5) -0.011(4) 0.004(4) 0.002(4)
C3 0.0137(17) 0.0246(19) 0.0251(19) 0.0023(15) 0.0006(14) 0.0000(14)
C4 0.0172(18) 0.0216(19) 0.032(2) -0.0040(16) -0.0024(15) 0.0026(15)
C5 0.047(3) 0.029(2) 0.025(2) -0.0015(17) -0.0010(19) -0.004(2)
C6 0.042(3) 0.033(2) 0.0189(19) 0.0028(17) -0.0017(17) -0.0047(19)
C7 0.0206(19) 0.0209(18) 0.0227(19) -0.0046(15) 0.0023(15) 0.0043(15)
C8 0.0184(19) 0.0235(19) 0.0247(19) 0.0054(15) -0.0008(15) 0.0042(15)
C9 0.0175(18) 0.0210(18) 0.026(2) -0.0005(15) 0.0028(15) 0.0012(15)

loop_
_atom_type_symbol
_atom_type_description
_atom_type_scat_dispersion_real
_atom_type_scat_dispersion_imag
_atom_type_scat_source
C C 0.0033 0.0016 'International Tables Vol C Tables 4.2.6.8 and 6.1.1.4'
H H 0.0000 0.0000 'International Tables Vol C Tables 4.2.6.8 and 6.1.1.4'
N N 0.0061 0.0033 'International Tables Vol C Tables 4.2.6.8 and 6.1.1.4'
S S 0.1246 0.1234 'International Tables Vol C Tables 4.2.6.8 and 6.1.1.4'
Sb Sb -0.5866 1.5461 'International Tables Vol C Tables 4.2.6.8 and 6.1.1.4'
Sm Sm -0.1638 3.4418 'International Tables Vol C Tables 4.2.6.8 and 6.1.1.4'

loop_
_geom_angle_atom_site_label_1
_geom_angle_atom_site_label_2
_geom_angle_atom_site_label_3
_geom_angle
_geom_angle_site_symmetry_1
_geom_angle_site_symmetry_3
_geom_angle_publ_flag
N4 Sm1 N7 154.62(10) . . ?
N4 Sm1 N3 67.80(10) . . ?
N7 Sm1 N3 136.84(10) . . ?
N4 Sm1 N8 138.11(10) . . ?
N7 Sm1 N8 67.27(10) . . ?
N3 Sm1 N8 71.00(9) . . ?
N4 Sm1 N6 78.73(10) . . ?
N7 Sm1 N6 78.35(10) . . ?
N3 Sm1 N6 130.02(10) . . ?
N8 Sm1 N6 136.87(10) . . ?
N4 Sm1 N5 93.92(11) . . ?
N7 Sm1 N5 87.29(11) . . ?
N3 Sm1 N5 78.57(10) . . ?
N8 Sm1 N5 85.06(10) . . ?
N6 Sm1 N5 67.56(10) . . ?
N4 Sm1 N1 81.37(10) . . ?
N7 Sm1 N1 81.77(11) . . ?
N3 Sm1 N1 132.55(10) . . ?
N8 Sm1 N1 123.71(10) . . ?
N6 Sm1 N1 73.38(10) . . ?
N5 Sm1 N1 140.81(10) . . ?
N4 Sm1 N2 91.48(13) . . ?
N7 Sm1 N2 98.74(13) . . ?
N3 Sm1 N2 79.42(11) . . ?
N8 Sm1 N2 73.69(11) . . ?
N6 Sm1 N2 139.03(10) . . ?
N5 Sm1 N2 153.37(10) . . ?
N1 Sm1 N2 65.81(10) . . ?
S1 Sb1 S2 113.22(4) . . ?
S1 Sb1 S4 109.29(4) . . ?
S2 Sb1 S4 108.66(4) . . ?
S1 Sb1 S3 108.71(4) . . ?
S2 Sb1 S3 106.77(4) . . ?
S4 Sb1 S3 110.15(3) . . ?
C1 N1 Sm1 116.9(2) . . ?
C1 N1 H1A 108.1 . . ?
Sm1 N1 H1A 108.1 . . ?
C1 N1 H1B 108.1 . . ?
Sm1 N1 H1B 108.1 . . ?
H1A N1 H1B 107.3 . . ?
C2B N2 C2A 50.7(5) . . ?
C2B N2 Sm1 111.9(4) . . ?
C2A N2 Sm1 111.2(3) . . ?
C2B N2 H2A 130(3) . . ?
C2A N2 H2A 92(3) . . ?
Sm1 N2 H2A 112(3) . . ?
C2B N2 H2B 87(4) . . ?
C2A N2 H2B 131(4) . . ?
Sm1 N2 H2B 107(4) . . ?
H2A N2 H2B 101(5) . . ?
C3 N3 Sm1 114.8(2) . . ?
C3 N3 H3A 108.6 . . ?
Sm1 N3 H3A 108.6 . . ?
C3 N3 H3B 108.6 . . ?
Sm1 N3 H3B 108.6 . . ?
H3A N3 H3B 107.5 . . ?
C4 N4 Sm1 109.9(2) . . ?
C4 N4 H4A 109.7 . . ?
Sm1 N4 H4A 109.7 . . ?
C4 N4 H4B 109.7 . . ?
Sm1 N4 H4B 109.7 . . ?
H4A N4 H4B 108.2 . . ?
C5 N5 Sm1 111.8(2) . . ?
C5 N5 H5A 109.3 . . ?
Sm1 N5 H5A 109.3 . . ?
C5 N5 H5B 109.3 . . ?
Sm1 N5 H5B 109.3 . . ?
H5A N5 H5B 107.9 . . ?
C6 N6 Sm1 113.3(2) . . ?
C6 N6 H6A 108.9 . . ?
Sm1 N6 H6A 108.9 . . ?
C6 N6 H6B 108.9 . . ?
Sm1 N6 H6B 108.9 . . ?
H6A N6 H6B 107.7 . . ?
C7 N7 Sm1 114.5(2) . . ?
C7 N7 H7A 108.6 . . ?
Sm1 N7 H7A 108.6 . . ?
C7 N7 H7B 108.6 . . ?
Sm1 N7 H7B 108.6 . . ?
H7A N7 H7B 107.6 . . ?
C8 N8 Sm1 113.0(2) . . ?
C8 N8 H8A 109.0 . . ?
Sm1 N8 H8A 109.0 . . ?
C8 N8 H8B 109.0 . . ?
Sm1 N8 H8B 109.0 . . ?
H8A N8 H8B 107.8 . . ?
C9 N9 H9A 106(3) . . ?
C9 N9 H9B 112(4) . . ?
H9A N9 H9B 107(5) . . ?
N1 C1 C2A 112.2(4) . . ?
N1 C1 C2B 112.9(5) . . ?
C2A C1 C2B 51.6(5) . . ?
C1 C2A N2 108.4(5) . . ?
C1 C2A H2AA 110.0 . . ?
N2 C2A H2AA 110.0 . . ?
C1 C2A H2AB 110.0 . . ?
N2 C2A H2AB 110.0 . . ?
H2AA C2A H2AB 108.4 . . ?
C1 C2B N2 108.3(6) . . ?
C1 C2B H2BA 110.0 . . ?
N2 C2B H2BA 110.0 . . ?
C1 C2B H2BB 110.0 . . ?
N2 C2B H2BB 110.0 . . ?
H2BA C2B H2BB 108.4 . . ?
N3 C3 C4 110.4(3) . . ?
N3 C3 H3C 109.6 . . ?
C4 C3 H3C 109.6 . . ?
N3 C3 H3D 109.6 . . ?
C4 C3 H3D 109.6 . . ?
H3C C3 H3D 108.1 . . ?
N4 C4 C3 109.2(3) . . ?
N4 C4 H4C 109.8 . . ?
C3 C4 H4C 109.8 . . ?
N4 C4 H4D 109.8 . . ?
C3 C4 H4D 109.8 . . ?
H4C C4 H4D 108.3 . . ?
N5 C5 C6 109.2(4) . . ?
N5 C5 H5C 109.8 . . ?
C6 C5 H5C 109.8 . . ?
N5 C5 H5D 109.8 . . ?
C6 C5 H5D 109.8 . . ?
H5C C5 H5D 108.3 . . ?
N6 C6 C5 110.6(3) . . ?
N6 C6 H6C 109.5 . . ?
C5 C6 H6C 109.5 . . ?
N6 C6 H6D 109.5 . . ?
C5 C6 H6D 109.5 . . ?
H6C C6 H6D 108.1 . . ?
N7 C7 C8 109.2(3) . . ?
N7 C7 H7C 109.8 . . ?
C8 C7 H7C 109.8 . . ?
N7 C7 H7D 109.8 . . ?
C8 C7 H7D 109.8 . . ?
H7C C7 H7D 108.3 . . ?
N8 C8 C7 109.7(3) . . ?
N8 C8 H8C 109.7 . . ?
C7 C8 H8C 109.7 . . ?
N8 C8 H8D 109.7 . . ?
C7 C8 H8D 109.7 . . ?
H8C C8 H8D 108.2 . . ?
N9 C9 C9 110.7(4) . 3_665 ?
N9 C9 H9C 109.5 . . ?
C9 C9 H9C 109.5 3_665 . ?
N9 C9 H9D 109.5 . . ?
C9 C9 H9D 109.5 3_665 . ?
H9C C9 H9D 108.1 . . ?

loop_
_geom_bond_atom_site_label_1
_geom_bond_atom_site_label_2
_geom_bond_distance
_geom_bond_site_symmetry_2
_geom_bond_publ_flag
Sm1 N4 2.545(3) . ?
Sm1 N7 2.551(3) . ?
Sm1 N3 2.552(3) . ?
Sm1 N8 2.559(3) . ?
Sm1 N6 2.574(3) . ?
Sm1 N5 2.576(3) . ?
Sm1 N1 2.578(3) . ?
Sm1 N2 2.592(3) . ?
Sb1 S1 2.3160(10) . ?
Sb1 S2 2.3259(10) . ?
Sb1 S4 2.3294(10) . ?
Sb1 S3 2.3421(9) . ?
N1 C1 1.463(5) . ?
N1 H1A 0.9200 . ?
N1 H1B 0.9200 . ?
N2 C2B 1.503(9) . ?
N2 C2A 1.508(7) . ?
N2 H2A 0.918(10) . ?
N2 H2B 0.917(10) . ?
N3 C3 1.483(5) . ?
N3 H3A 0.9200 . ?
N3 H3B 0.9200 . ?
N4 C4 1.481(5) . ?
N4 H4A 0.9200 . ?
N4 H4B 0.9200 . ?
N5 C5 1.491(5) . ?
N5 H5A 0.9200 . ?
N5 H5B 0.9200 . ?
N6 C6 1.480(5) . ?
N6 H6A 0.9200 . ?
N6 H6B 0.9200 . ?
N7 C7 1.476(5) . ?
N7 H7A 0.9200 . ?
N7 H7B 0.9200 . ?
N8 C8 1.475(5) . ?
N8 H8A 0.9200 . ?
N8 H8B 0.9200 . ?
N9 C9 1.463(5) . ?
N9 H9A 0.918(10) . ?
N9 H9B 0.92(5) . ?
C1 C2A 1.479(7) . ?
C1 C2B 1.486(10) . ?
C2A H2AA 0.9900 . ?
C2A H2AB 0.9900 . ?
C2B H2BA 0.9900 . ?
C2B H2BB 0.9900 . ?
C3 C4 1.506(5) . ?
C3 H3C 0.9900 . ?
C3 H3D 0.9900 . ?
C4 H4C 0.9900 . ?
C4 H4D 0.9900 . ?
C5 C6 1.492(6) . ?
C5 H5C 0.9900 . ?
C5 H5D 0.9900 . ?
C6 H6C 0.9900 . ?
C6 H6D 0.9900 . ?
C7 C8 1.506(5) . ?
C7 H7C 0.9900 . ?
C7 H7D 0.9900 . ?
C8 H8C 0.9900 . ?
C8 H8D 0.9900 . ?
C9 C9 1.517(7) 3_665 ?
C9 H9C 0.9900 . ?
C9 H9D 0.9900 . ?

loop_
_geom_hbond_atom_site_label_D
_geom_hbond_atom_site_label_H
_geom_hbond_atom_site_label_A
_geom_hbond_distance_DH
_geom_hbond_distance_HA
_geom_hbond_distance_DA
_geom_hbond_angle_DHA
_geom_hbond_site_symmetry_A
N1 H1A S1 0.92 2.66 3.450(3) 144.3 .
N1 H1B S2 0.92 2.87 3.683(3) 147.4 2_655
N3 H3A S3 0.92 3.01 3.836(3) 150.1 2_645
N3 H3B S4 0.92 2.51 3.315(3) 146.9 4_566
N4 H4A S2 0.92 2.44 3.351(3) 169.5 2_655
N4 H4B S3 0.92 2.78 3.634(3) 154.7 1_455
N5 H5A S3 0.92 2.90 3.666(3) 141.9 2_645
N5 H5A S1 0.92 2.99 3.720(4) 137.0 2_645
N5 H5B S2 0.92 2.72 3.630(4) 173.2 1_455
N6 H6A N9 0.92 2.20 3.066(5) 157.3 .
N6 H6B S4 0.92 2.57 3.482(3) 172.2 .
N7 H7A S4 0.92 2.74 3.503(3) 141.2 .
N7 H7B S1 0.92 2.53 3.413(3) 162.2 .
N8 H8A S3 0.92 2.68 3.479(3) 145.4 4_566
N8 H8B S3 0.92 2.52 3.421(3) 165.7 2_645
N2 H2A S3 0.918(10) 2.71(2) 3.591(4) 161(4) 4_566
N2 H2B S4 0.917(10) 2.76(4) 3.572(4) 148(5) 4_566
N9 H9A S3 0.918(10) 2.75(2) 3.591(4) 154(4) 1_455
N9 H9B S2 0.92 2.60(3) 3.476(4) 159(5) 2_655

loop_
_geom_torsion_atom_site_label_1
_geom_torsion_atom_site_label_2
_geom_torsion_atom_site_label_3
_geom_torsion_atom_site_label_4
_geom_torsion
_geom_torsion_site_symmetry_1
_geom_torsion_site_symmetry_2
_geom_torsion_site_symmetry_3
_geom_torsion_site_symmetry_4
_geom_torsion_publ_flag
N4 Sm1 N1 C1 95.2(3) . . . . ?
N7 Sm1 N1 C1 -103.8(3) . . . . ?
N3 Sm1 N1 C1 46.4(3) . . . . ?
N8 Sm1 N1 C1 -48.3(3) . . . . ?
N6 Sm1 N1 C1 176.0(3) . . . . ?
N5 Sm1 N1 C1 -179.2(3) . . . . ?
N2 Sm1 N1 C1 -0.3(3) . . . . ?
N4 Sm1 N2 C2B -52.4(5) . . . . ?
N7 Sm1 N2 C2B 104.3(5) . . . . ?
N3 Sm1 N2 C2B -119.5(5) . . . . ?
N8 Sm1 N2 C2B 167.4(5) . . . . ?
N6 Sm1 N2 C2B 22.0(5) . . . . ?
N5 Sm1 N2 C2B -154.2(4) . . . . ?
N1 Sm1 N2 C2B 27.5(4) . . . . ?
N4 Sm1 N2 C2A -107.2(4) . . . . ?
N7 Sm1 N2 C2A 49.5(4) . . . . ?
N3 Sm1 N2 C2A -174.3(4) . . . . ?
N8 Sm1 N2 C2A 112.6(4) . . . . ?
N6 Sm1 N2 C2A -32.8(5) . . . . ?
N5 Sm1 N2 C2A 151.0(3) . . . . ?
N1 Sm1 N2 C2A -27.4(3) . . . . ?
N4 Sm1 N3 C3 2.2(2) . . . . ?
N7 Sm1 N3 C3 -170.3(2) . . . . ?
N8 Sm1 N3 C3 174.4(3) . . . . ?
N6 Sm1 N3 C3 -49.7(3) . . . . ?
N5 Sm1 N3 C3 -96.9(2) . . . . ?
N1 Sm1 N3 C3 55.7(3) . . . . ?
N2 Sm1 N3 C3 98.2(3) . . . . ?
N7 Sm1 N4 C4 -164.7(2) . . . . ?
N3 Sm1 N4 C4 27.4(2) . . . . ?
N8 Sm1 N4 C4 16.3(3) . . . . ?
N6 Sm1 N4 C4 169.5(2) . . . . ?
N5 Sm1 N4 C4 103.3(2) . . . . ?
N1 Sm1 N4 C4 -115.9(2) . . . . ?
N2 Sm1 N4 C4 -50.6(2) . . . . ?
N4 Sm1 N5 C5 95.4(3) . . . . ?
N7 Sm1 N5 C5 -59.2(3) . . . . ?
N3 Sm1 N5 C5 161.8(3) . . . . ?
N8 Sm1 N5 C5 -126.6(3) . . . . ?
N6 Sm1 N5 C5 19.3(3) . . . . ?
N1 Sm1 N5 C5 14.2(4) . . . . ?
N2 Sm1 N5 C5 -163.4(3) . . . . ?
N4 Sm1 N6 C6 -87.8(3) . . . . ?
N7 Sm1 N6 C6 103.2(3) . . . . ?
N3 Sm1 N6 C6 -39.9(3) . . . . ?
N8 Sm1 N6 C6 66.1(3) . . . . ?
N5 Sm1 N6 C6 11.3(3) . . . . ?
N1 Sm1 N6 C6 -172.0(3) . . . . ?
N2 Sm1 N6 C6 -166.9(3) . . . . ?
N4 Sm1 N7 C7 -165.6(2) . . . . ?
N3 Sm1 N7 C7 -2.1(3) . . . . ?
N8 Sm1 N7 C7 13.6(2) . . . . ?
N6 Sm1 N7 C7 -139.8(3) . . . . ?
N5 Sm1 N7 C7 -72.2(2) . . . . ?
N1 Sm1 N7 C7 145.5(3) . . . . ?
N2 Sm1 N7 C7 81.7(3) . . . . ?
N4 Sm1 N8 C8 -163.2(2) . . . . ?
N7 Sm1 N8 C8 17.3(2) . . . . ?
N3 Sm1 N8 C8 -174.0(3) . . . . ?
N6 Sm1 N8 C8 57.1(3) . . . . ?
N5 Sm1 N8 C8 106.4(2) . . . . ?
N1 Sm1 N8 C8 -45.0(3) . . . . ?
N2 Sm1 N8 C8 -89.8(3) . . . . ?
Sm1 N1 C1 C2A 28.8(5) . . . . ?
Sm1 N1 C1 C2B -27.4(6) . . . . ?
N1 C1 C2A N2 -53.8(6) . . . . ?
C2B C1 C2A N2 48.5(6) . . . . ?
C2B N2 C2A C1 -48.5(6) . . . . ?
Sm1 N2 C2A C1 52.9(5) . . . . ?
N1 C1 C2B N2 52.2(8) . . . . ?
C2A C1 C2B N2 -48.7(5) . . . . ?
C2A N2 C2B C1 48.2(5) . . . . ?
Sm1 N2 C2B C1 -51.9(7) . . . . ?
Sm1 N3 C3 C4 -31.0(4) . . . . ?
Sm1 N4 C4 C3 -54.8(3) . . . . ?
N3 C3 C4 N4 57.4(4) . . . . ?
Sm1 N5 C5 C6 -48.1(4) . . . . ?
Sm1 N6 C6 C5 -41.1(4) . . . . ?
N5 C5 C6 N6 59.7(5) . . . . ?
Sm1 N7 C7 C8 -42.1(4) . . . . ?
Sm1 N8 C8 C7 -45.8(4) . . . . ?
N7 C7 C8 N8 58.1(4) . . . . ?
